data_4113549
loop_
_publ_author_name
'Masahiro Honma'
'Takashi Sawada'
'Yuri Fujisawa'
'Masayuki Utsugi'
'Hideaki Watanabe'
'Akinori Umino'
'Takehiko Matsumura'
'Takayuki Hagihara'
'Masashi Takano'
'Masahisa Nakada'

_publ_section_title
;
 Asymmetric Catalysis on the Intramolecular Cyclopropanation of
 \a-Diazo-\b-keto Sulfones
;
_journal_name_full 'Journal of the American Chemical Society'
_journal_page_first 2860
_journal_page_last 2861
_journal_paper_doi 10.1021/ja029534l
_journal_volume 125
_journal_year 2003
_chemical_formula_moiety 'C17 H18 O3 S '
_chemical_formula_sum 'C17 H18 O3 S'
_chemical_formula_weight 302.39
_space_group_IT_number 4
_symmetry_cell_setting monoclinic
_symmetry_Int_Tables_number 4
_symmetry_space_group_name_Hall 'P 2yb'
_symmetry_space_group_name_H-M 'P 1 21 1'
_audit_creation_date 'Tue Nov 26 09:07:31 2002'
_audit_creation_method 'by teXsan'
_cell_angle_alpha 90
_cell_angle_beta 110.062(3)
_cell_angle_gamma 90
_cell_formula_units_Z 2
_cell_length_a 8.4622(7)
_cell_length_b 8.0474(6)
_cell_length_c 11.547(1)
_cell_measurement_reflns_used 7354
_cell_measurement_temperature 123.2
_cell_measurement_theta_max 24.4
_cell_measurement_theta_min 2.6
_cell_volume 738.62(11)
_computing_cell_refinement 'PROCESS-AUTO (Rigaku, 1998)'
_computing_data_collection 'PROCESS-AUTO (Rigaku, 1998)'
_computing_data_reduction 'teXsan (MSC & Rigaku, 1999)'
_computing_molecular_graphics 'ORTEP (Johnson, 1976)'
_computing_publication_material 'teXsan (MSC & Rigaku, 1999)'
_computing_structure_refinement 'teXsan (MSC & Rigaku, 1999)'
_computing_structure_solution 'SIR97 (Altomare, 1999)'
_diffrn_detector_area_resol_mean 10.00
_diffrn_measured_fraction_theta_full 0.9965
_diffrn_measured_fraction_theta_max 0.9965
_diffrn_measurement_device_type 'Rigaku RAXIS-RAPID Imaging Plate'
_diffrn_measurement_method \w
_diffrn_radiation_type 'Mo K\a'
_diffrn_radiation_wavelength 0.7107
_diffrn_reflns_av_R_equivalents 0.027
_diffrn_reflns_limit_h_max 11
_diffrn_reflns_limit_h_min -11
_diffrn_reflns_limit_k_max 9
_diffrn_reflns_limit_k_min -11
_diffrn_reflns_limit_l_max 16
_diffrn_reflns_limit_l_min -16
_diffrn_reflns_number 7914
_diffrn_reflns_theta_full 29.95
_diffrn_reflns_theta_max 29.95
_exptl_absorpt_coefficient_mu 0.226
_exptl_absorpt_correction_T_max 0.989
_exptl_absorpt_correction_T_min 0.854
_exptl_absorpt_correction_type multi-scan
_exptl_absorpt_process_details 'ABSCOR (Higashi, 1995)'
_exptl_crystal_colour colorless
_exptl_crystal_density_diffrn 1.359
_exptl_crystal_description platelet
_exptl_crystal_F_000 320.00
_exptl_crystal_size_max 0.400
_exptl_crystal_size_mid 0.200
_exptl_crystal_size_min 0.050
_refine_diff_density_max 0.45
_refine_diff_density_min -0.36
_refine_ls_abs_structure_details
;
Determined based on the Flack's parameter (Flack, 1983) refined using the 
reflection data including Friedel mates.
;
_refine_ls_abs_structure_Flack 0.00(5)
_refine_ls_extinction_method none
_refine_ls_goodness_of_fit_ref 1.198
_refine_ls_hydrogen_treatment noref
_refine_ls_number_parameters 191
_refine_ls_number_reflns 3724
_refine_ls_R_factor_gt 0.0346
_refine_ls_shift/su_max 0.0013
_refine_ls_structure_factor_coef Fsqd
_refine_ls_weighting_details 'w = 1/[\s^2^(Fo^2^) + (0.05000(Max(Fo^2^,0) + 2Fc^2^)/3)^2^]'
_refine_ls_weighting_scheme calc
_refine_ls_wR_factor_ref 0.0866
_reflns_number_gt 3436
_reflns_number_total 2277
_reflns_threshold_expression F^2^>2.0\s(F^2^)
_cod_data_source_file ja029534lsi20030117_035028_9.cif
_cod_data_source_block 8a
_cod_original_cell_volume 738.6(1)
_cod_original_formula_sum 'C17 H18 O3 S '
_cod_database_code 4113549

loop_
_symmetry_equiv_pos_as_xyz
x,y,z
-x,1/2+y,-z

loop_
_atom_site_label
_atom_site_type_symbol
_atom_site_fract_x
_atom_site_fract_y
_atom_site_fract_z
_atom_site_U_iso_or_equiv
_atom_site_adp_type
_atom_site_occupancy
_atom_site_calc_flag
S1 S 0.36053(4) 0.4643(6) 0.85183(3) 0.01882(8) Uani 1.00 d
O1 O 0.5809(2) 0.6764(7) 0.7184(1) 0.0298(3) Uani 1.00 d
O2 O 0.4609(1) 0.5267(7) 0.97138(9) 0.0281(3) Uani 1.00 d
O3 O 0.2524(1) 0.3227(7) 0.8438(1) 0.0261(3) Uani 1.00 d
C1 C 0.7478(2) 0.2193(7) 0.8005(1) 0.0201(3) Uani 1.00 d
C2 C 0.7830(2) 0.2610(7) 0.6835(1) 0.0244(4) Uani 1.00 d
C3 C 0.6711(2) 0.3081(7) 0.5766(1) 0.0271(4) Uani 1.00 d
C4 C 0.4869(2) 0.3275(7) 0.5516(1) 0.0275(4) Uani 1.00 d
C5 C 0.4371(2) 0.2992(7) 0.6635(1) 0.0204(3) Uani 1.00 d
C6 C 0.5624(2) 0.2366(7) 0.7831(1) 0.0186(3) Uani 1.00 d
C7 C 0.4994(2) 0.4150(7) 0.7733(1) 0.0168(3) Uani 1.00 d
C8 C 0.6255(2) 0.5508(7) 0.7793(1) 0.0207(3) Uani 1.00 d
C9 C 0.8032(2) 0.5238(7) 0.8670(2) 0.0270(4) Uani 1.00 d
C10 C 0.8466(2) 0.3417(7) 0.9027(1) 0.0268(4) Uani 1.00 d
C11 C 0.8048(2) 0.0412(7) 0.8393(2) 0.0280(4) Uani 1.00 d
C12 C 0.2338(2) 0.6284(7) 0.7673(1) 0.0186(3) Uani 1.00 d
C13 C 0.0911(2) 0.5900(7) 0.6679(1) 0.0248(4) Uani 1.00 d
C14 C -0.0104(2) 0.7179(7) 0.6035(2) 0.0324(4) Uani 1.00 d
C15 C 0.0297(2) 0.8818(7) 0.6390(2) 0.0335(4) Uani 1.00 d
C16 C 0.1738(2) 0.9189(7) 0.7381(2) 0.0309(4) Uani 1.00 d
C17 C 0.2783(2) 0.7916(7) 0.8028(1) 0.0244(4) Uani 1.00 d
H2 H 0.8966 0.2510 0.6871 0.0295 Uiso 1.00 calc
H3 H 0.7113 0.3296 0.5110 0.0327 Uiso 1.00 calc
H4a H 0.4285 0.2479 0.4899 0.0332 Uiso 1.00 calc
H4b H 0.4549 0.4353 0.5222 0.0332 Uiso 1.00 calc
H5 H 0.3255 0.2581 0.6460 0.0247 Uiso 1.00 calc
H6 H 0.5199 0.1610 0.8295 0.0226 Uiso 1.00 calc
H9a H 0.8175 0.5838 0.9400 0.0327 Uiso 1.00 calc
H9b H 0.8788 0.5625 0.8288 0.0327 Uiso 1.00 calc
H10a H 0.9635 0.3240 0.9192 0.0324 Uiso 1.00 calc
H10b H 0.8210 0.3167 0.9751 0.0324 Uiso 1.00 calc
H11a H 0.7723 0.0089 0.9074 0.0338 Uiso 1.00 calc
H11b H 0.7539 -0.0338 0.7723 0.0338 Uiso 1.00 calc
H11c H 0.9237 0.0327 0.8623 0.0338 Uiso 1.00 calc
H13 H 0.0634 0.4760 0.6444 0.0301 Uiso 1.00 calc
H14 H -0.1080 0.6917 0.5346 0.0392 Uiso 1.00 calc
H15 H -0.0417 0.9673 0.5954 0.0404 Uiso 1.00 calc
H16 H 0.2011 1.0296 0.7617 0.0373 Uiso 1.00 calc
H17 H 0.3780 0.8142 0.8699 0.0295 Uiso 1.00 calc

loop_
_atom_site_aniso_label
_atom_site_aniso_U_11
_atom_site_aniso_U_22
_atom_site_aniso_U_33
_atom_site_aniso_U_12
_atom_site_aniso_U_13
_atom_site_aniso_U_23
S1 0.0197(2) 0.0198(2) 0.0173(1) 0.0027(1) 0.0067(1) 0.0016(1)
O1 0.0377(7) 0.0234(6) 0.0296(6) -0.0025(5) 0.0134(5) 0.0048(5)
O2 0.0300(6) 0.0357(7) 0.0161(5) 0.0063(5) 0.0047(4) -0.0008(4)
O3 0.0240(5) 0.0220(6) 0.0366(6) 0.0012(4) 0.0158(5) 0.0055(5)
C1 0.0173(6) 0.0215(7) 0.0213(7) 0.0018(5) 0.0062(5) 0.0001(5)
C2 0.0254(7) 0.0235(8) 0.0283(7) -0.0011(6) 0.0144(6) -0.0034(6)
C3 0.0321(8) 0.0296(9) 0.0237(7) -0.0014(7) 0.0150(6) -0.0025(6)
C4 0.0307(8) 0.0326(9) 0.0177(7) 0.0026(7) 0.0063(6) -0.0032(6)
C5 0.0183(7) 0.0221(7) 0.0181(6) -0.0007(6) 0.0029(5) -0.0041(5)
C6 0.0180(6) 0.0184(7) 0.0185(6) 0.0007(5) 0.0049(5) 0.0014(5)
C7 0.0178(6) 0.0172(6) 0.0145(5) -0.0008(5) 0.0044(5) -0.0016(5)
C8 0.0247(7) 0.0209(7) 0.0183(6) -0.0032(6) 0.0097(5) -0.0039(5)
C9 0.0202(7) 0.0289(8) 0.0300(8) -0.0062(6) 0.0061(6) -0.0084(6)
C10 0.0206(7) 0.0324(9) 0.0240(8) 0.0005(6) 0.0034(6) -0.0027(6)
C11 0.0277(8) 0.0247(8) 0.0330(8) 0.0072(7) 0.0125(7) 0.0061(7)
C12 0.0187(6) 0.0186(7) 0.0198(7) 0.0026(5) 0.0084(5) 0.0003(5)
C13 0.0233(7) 0.0253(8) 0.0238(7) 0.0008(6) 0.0056(6) -0.0026(6)
C14 0.0265(8) 0.0392(10) 0.0262(8) 0.0096(7) 0.0022(6) 0.0027(7)
C15 0.0391(9) 0.0342(9) 0.0313(8) 0.0180(8) 0.0175(7) 0.0105(7)
C16 0.0418(9) 0.0177(8) 0.0400(9) 0.0047(6) 0.0229(7) 0.0005(6)
C17 0.0258(7) 0.0224(7) 0.0245(7) 0.0004(6) 0.0081(6) -0.0036(6)

loop_
_atom_type_symbol
_atom_type_description
_atom_type_scat_dispersion_real
_atom_type_scat_dispersion_imag
_atom_type_scat_source
C C 0.003 0.002
;International Tables for Crystallography
(1992, Vol. C, Tables 4.2.6.8 and 6.1.1.1)
;
H H 0.000 0.000
;International Tables for Crystallography
(1992, Vol. C, Table 6.1.1.2)
;
O O 0.011 0.006
;International Tables for Crystallography
(1992, Vol. C, Tables 4.2.6.8 and 6.1.1.1)
;
S S 0.125 0.123
;International Tables for Crystallography
(1992, Vol. C, Tables 4.2.6.8 and 6.1.1.1)
;

loop_
_geom_angle_atom_site_label_1
_geom_angle_atom_site_label_2
_geom_angle_atom_site_label_3
_geom_angle
_geom_angle_publ_flag
O2 S1 O3 119.27(8) yes
O2 S1 C7 107.10(8) yes
O2 S1 C12 108.35(8) yes
O3 S1 C7 108.06(8) yes
O3 S1 C12 107.63(8) yes
C7 S1 C12 105.65(7) yes
C2 C1 C6 111.8(1) yes
C2 C1 C10 108.6(1) yes
C2 C1 C11 109.3(1) yes
C6 C1 C10 107.8(1) yes
C6 C1 C11 109.4(1) yes
C10 C1 C11 109.9(1) yes
C1 C2 C3 126.5(2) yes
C1 C2 H2 116.5 no
C3 C2 H2 116.9 no
C2 C3 C4 125.1(2) yes
C2 C3 H3 117.3 no
C4 C3 H3 117.6 no
C3 C4 C5 113.5(1) yes
C3 C4 H4a 108.2 no
C3 C4 H4b 108.6 no
C5 C4 H4a 108.2 no
C5 C4 H4b 108.6 no
H4a C4 H4b 109.8 no
C4 C5 C6 121.3(1) yes
C4 C5 C7 120.4(1) yes
C4 C5 H5 114.7 no
C6 C5 C7 60.4(1) yes
C6 C5 H5 114.3 no
C7 C5 H5 115.2 no
C1 C6 C5 121.4(1) yes
C1 C6 C7 114.6(1) yes
C1 C6 H6 115.9 no
C5 C6 C7 59.9(1) yes
C5 C6 H6 116.3 no
C7 C6 H6 116.8 no
S1 C7 C5 117.9(1) yes
S1 C7 C6 117.0(1) yes
S1 C7 C8 113.5(1) yes
C5 C7 C6 59.6(1) yes
C5 C7 C8 121.4(1) yes
C6 C7 C8 117.0(1) yes
O1 C8 C7 120.0(2) yes
O1 C8 C9 123.1(2) yes
C7 C8 C9 116.8(1) yes
C8 C9 C10 114.1(1) yes
C8 C9 H9a 108.5 no
C8 C9 H9b 108.5 no
C10 C9 H9a 107.7 no
C10 C9 H9b 107.6 no
H9a C9 H9b 110.5 no
C1 C10 C9 112.8(1) yes
C1 C10 H10a 108.1 no
C1 C10 H10b 108.0 no
C9 C10 H10a 109.4 no
C9 C10 H10b 109.4 no
H10a C10 H10b 109.1 no
C1 C11 H11a 110.2 no
C1 C11 H11b 110.1 no
C1 C11 H11c 110.2 no
H11a C11 H11b 108.5 no
H11a C11 H11c 109.1 no
H11b C11 H11c 108.6 no
S1 C12 C13 118.8(1) yes
S1 C12 C17 119.5(1) yes
C13 C12 C17 121.8(2) yes
C12 C13 C14 118.9(2) yes
C12 C13 H13 120.3 no
C14 C13 H13 120.8 no
C13 C14 C15 120.3(2) yes
C13 C14 H14 119.0 no
C15 C14 H14 120.7 no
C14 C15 C16 120.3(2) yes
C14 C15 H15 119.3 no
C16 C15 H15 120.4 no
C15 C16 C17 120.0(2) yes
C15 C16 H16 120.2 no
C17 C16 H16 119.8 no
C12 C17 C16 118.7(2) yes
C12 C17 H17 119.9 no
C16 C17 H17 121.4 no

loop_
_geom_bond_atom_site_label_1
_geom_bond_atom_site_label_2
_geom_bond_distance
_geom_bond_publ_flag
S1 O2 1.441(1) yes
S1 O3 1.444(1) yes
S1 C7 1.758(2) yes
S1 C12 1.769(2) yes
O1 C8 1.215(2) yes
C1 C2 1.518(2) yes
C1 C6 1.518(2) yes
C1 C10 1.544(2) yes
C1 C11 1.529(3) yes
C2 C3 1.327(3) yes
C2 H2 0.951 no
C3 C4 1.493(3) yes
C3 H3 0.947 no
C4 C5 1.508(2) yes
C4 H4a 0.959 no
C4 H4b 0.937 no
C5 C6 1.510(2) yes
C5 C7 1.515(2) yes
C5 H5 0.955 no
C6 C7 1.522(2) yes
C6 H6 0.958 no
C7 C8 1.513(2) yes
C8 C9 1.513(2) yes
C9 C10 1.533(3) yes
C9 H9a 0.943 no
C9 H9b 0.946 no
C10 H10a 0.952 no
C10 H10b 0.953 no
C11 H11a 0.953 no
C11 H11b 0.959 no
C11 H11c 0.951 no
C12 C13 1.386(2) yes
C12 C17 1.388(2) yes
C13 C14 1.382(3) yes
C13 H13 0.963 no
C14 C15 1.389(3) yes
C14 H14 0.953 no
C15 C16 1.388(3) yes
C15 H15 0.940 no
C16 C17 1.391(3) yes
C16 H16 0.937 no
C17 H17 0.948 no

loop_
_geom_contact_atom_site_label_1
_geom_contact_atom_site_label_2
_geom_contact_distance
_geom_contact_site_symmetry_2
O1 C4 3.209(2) 2_656
O1 C3 3.507(2) 2_656
O1 C11 3.513(3) 1_565
O2 C17 3.362(2) 2_647
O2 C6 3.363(2) 2_657
O2 O3 3.544(2) 2_657
O3 C16 3.454(2) 1_545
